data_2001562
loop_
_publ_author_name
'Li, J.'
'Quail, J. W.'
'Zheng, G. Z.'
'Majewski, M.'

_publ_contact_author
;
J. Wilson Quail
Department of Chemistry,
University of Saskatchewan
Saskatoon, Saskatchewan
Canada  S7N 0W0
;
_publ_section_title
;
 Structure of
 2-(\a-hydroxybenzyl)-8-methyl-8-azabicyclo[3.2.1]octan-3-one
;
_journal_issue 7
_journal_name_full 'Acta Crystallographica Section C'
_journal_page_first 1410
_journal_page_last 1412
_journal_paper_doi 10.1107/S0108270192013581
_journal_volume 49
_journal_year 1993
_chemical_formula_moiety 'C15 H19 N1 O2'
_chemical_formula_sum 'C15 H19 N O2'
_chemical_formula_weight 245.3
_chemical_name_systematic 2-(\a-hydroxybenzyl)-methyl-8-azabicyclo[3.2.1]octan-3-one
_space_group_IT_number 61
_symmetry_cell_setting orthorhombic
_symmetry_space_group_name_Hall '-P 2ac 2ab'
_symmetry_space_group_name_H-M 'P b c a'
_audit_creation_method from_xtal_archive_file_using_CIFIO
_cell_angle_alpha 90.000(10)
_cell_angle_beta 90.000(9)
_cell_angle_gamma 90.000(10)
_cell_formula_units_Z 8
_cell_length_a 8.1213(7)
_cell_length_b 17.514(3)
_cell_length_c 18.903(3)
_cell_measurement_reflns_used 25
_cell_measurement_temperature 287
_cell_measurement_theta_max 39.72
_cell_measurement_theta_min 19.03
_cell_volume 2688.7(7)
_computing_cell_refinement 'Enraf-Nonius CAD-4 PDP8 software (1981)'
_computing_data_collection 'Enraf-Nonius CAD-4 PDP8 software (1981)'
_computing_data_reduction 'xtal DIFDAT, ADDREF, SORTRF (Hall & Stewart, 1990)'
_computing_molecular_graphics 'xtal ORTEP, PLOTX'
_computing_publication_material 'xtal BONDLA, LISTFC, CIFIO'
_computing_structure_refinement 'xtal CRYLSQ'
_computing_structure_solution 'xtal GENEV, GENSIN, GENTAN'
_diffrn_ambient_temperature 287
_diffrn_measurement_device 'Enraf-Nonius CAD-4'
_diffrn_measurement_method \w/2\q
_diffrn_radiation_monochromator No_monochr_Lp_applied
_diffrn_radiation_source xray_tube
_diffrn_radiation_type CuK\a
_diffrn_radiation_wavelength 1.5418
_diffrn_reflns_av_R_equivalents .002
_diffrn_reflns_av_sigmaI/netI .059
_diffrn_reflns_limit_h_max 10
_diffrn_reflns_limit_h_min -6
_diffrn_reflns_limit_k_max 21
_diffrn_reflns_limit_k_min 0
_diffrn_reflns_limit_l_max 23
_diffrn_reflns_limit_l_min 0
_diffrn_reflns_number 2845
_diffrn_reflns_theta_max 74.8
_diffrn_reflns_theta_min 4.68
_diffrn_standards_decay_% 0
_diffrn_standards_interval_time 333
_diffrn_standards_number 3
_exptl_absorpt_coefficient_mu 6.470
_exptl_absorpt_correction_type none
_exptl_absorpt_process_details none
_exptl_crystal_colour colorless
_exptl_crystal_density_diffrn 1.212
_exptl_crystal_density_meas 1.234
_exptl_crystal_density_method flotation
_exptl_crystal_description prism
_exptl_crystal_F_000 1056
_exptl_crystal_size_max 0.42
_exptl_crystal_size_mid 0.25
_exptl_crystal_size_min 0.15
_refine_diff_density_max 0.374
_refine_diff_density_min -0.317
_refine_ls_abs_structure_details none
_refine_ls_abs_structure_Flack 0
_refine_ls_extinction_coef 9E-6(2)
_refine_ls_extinction_method 'Gaussian (Zachariasen)'
_refine_ls_goodness_of_fit_all 2.219
_refine_ls_goodness_of_fit_obs 2.619
_refine_ls_hydrogen_treatment refall
_refine_ls_matrix_type full
_refine_ls_number_constraints 0
_refine_ls_number_parameters 240
_refine_ls_number_reflns 1895
_refine_ls_number_restraints 0
_refine_ls_R_factor_all .072
_refine_ls_R_factor_obs .048
_refine_ls_shift/esd_max .123
_refine_ls_shift/esd_mean .011
_refine_ls_structure_factor_coef F
_refine_ls_weighting_details 'w = 1/\s^2^(F~o~)'
_refine_ls_weighting_scheme calc
_refine_ls_wR_factor_all .062
_refine_ls_wR_factor_obs .059
_reflns_number_observed 1895
_reflns_number_total 2752
_reflns_observed_criterion I>2.0\s(I)
_cod_data_source_file cd1010.cif
_cod_data_source_block 2
_cod_depositor_comments
;
The following automatic conversions were performed:

'_refine_ls_weighting_scheme' value '1/\s^2^(F~o~)' was changed to
'calc'. New tag '_refine_ls_weighting_details' was created. The value
of the new tag was set to 'w = 1/\s^2^(F~o~)'.

Automatic conversion script
Id: cif_fix_values 3143 2015-03-26 13:38:13Z robertas 
;
_cod_original_formula_sum 'C15 H19 N1 O2'
_cod_database_code 2001562

loop_
_symmetry_equiv_pos_as_xyz
+x,+y,+z
1/2-x,-y,1/2+z
1/2+x,1/2-y,-z
-x,1/2+y,1/2-z
-x,-y,-z
1/2+x,+y,1/2-z
1/2-x,1/2+y,+z
+x,1/2-y,1/2+z

loop_
_atom_site_aniso_label
_atom_site_aniso_U_11
_atom_site_aniso_U_22
_atom_site_aniso_U_33
_atom_site_aniso_U_12
_atom_site_aniso_U_13
_atom_site_aniso_U_23
C1 .0520(10) .0390(10) .0410(10) .0000(10) .0050(10) -.0030(10)
C2 .0450(10) .0450(10) .0410(10) -.0050(10) -.0020(10) -.0048(9)
C3 .071(2) .060(2) .0420(10) .0100(10) -.0080(10) -.0100(10)
C4 .105(3) .056(2) .0470(10) -.002(2) .000(2) .0070(10)
C5 .077(2) .057(2) .0540(10) -.013(2) .0200(10) -.0030(10)
C6 .090(2) .067(2) .0530(10) -.002(2) .019(2) -.0120(10)
C7 .070(2) .0480(10) .059(2) -.0020(10) .0100(10) -.0150(10)
C8 .047(2) .072(2) .101(3) .006(2) .004(2) -.021(2)
C1' .0380(10) .0410(10) .0430(10) .0000(10) -.0010(10) -.0032(9)
C2' .0410(10) .0420(10) .0420(10) .0050(10) .0070(10) -.0026(9)
C3' .057(2) .064(2) .061(2) -.0060(10) .0070(10) .0080(10)
C4' .080(2) .081(2) .073(2) -.005(2) .020(2) .027(2)
C5' .100(2) .079(2) .0490(10) .022(2) .019(2) .021(2)
C6' .084(2) .073(2) .0470(10) .011(2) -.0090(10) .0000(10)
C7' .060(2) .0530(10) .0450(10) .0010(10) -.0020(10) .0000(10)
N .0470(10) .0470(10) .0550(10) -.0016(9) .0068(9) -.0086(9)
O1 .0444(9) .0530(10) .0570(10) .0095(8) -.0084(8) -.0091(8)
O2 .085(2) .128(2) .0570(10) .0160(10) -.0270(10) -.0110(10)

loop_
_atom_site_label
_atom_site_fract_x
_atom_site_fract_y
_atom_site_fract_z
_atom_site_U_iso_or_equiv
_atom_site_thermal_displace_type
_atom_site_calc_flag
_atom_site_calc_attached_atom
C1 .8803(3) .58840(10) .44020(10) .0440(10) Uani ? ?
C2 .7101(3) .62680(10) .43920(10) .0440(10) Uani ? ?
C3 .6870(4) .66720(10) .36910(10) .058(2) Uani ? ?
C4 .8361(4) .7092(2) .3419(2) .069(2) Uani ? ?
C5 .9898(4) .6612(2) .35190(10) .063(2) Uani ? ?
C6 .9696(5) .5819(2) .3176(2) .070(2) Uani ? ?
C7 .8970(4) .5325(2) .37700(10) .059(2) Uani ? ?
C8 1.1737(4) .6160(2) .4465(2) .073(2) Uani ? ?
C1' .6852(3) .68290(10) .50110(10) .0410(10) Uani ? ?
C2' .6989(3) .64520(10) .57280(10) .0420(10) Uani ? ?
C3' .5879(3) .5885(2) .59310(10) .061(2) Uani ? ?
C4' .5989(4) .5557(2) .6594(2) .078(2) Uani ? ?
C5' .7177(5) .5800(2) .7063(2) .076(2) Uani ? ?
C6' .8273(4) .6355(2) .68720(10) .068(2) Uani ? ?
C7' .8181(3) .66800(10) .61990(10) .0520(10) Uani ? ?
N 1.0089(2) .64650(10) .42870(10) .0490(10) Uani ? ?
O1 .5270(2) .71620(10) .49155(9) .0516(9) Uani ? ?
O2 .5594(3) .66290(10) .33630(10) .090(2) Uani ? ?
H1O .520(4) .757(2) .523(2) .100(10) Uiso ? ?
H1 .896(2) .5620(10) .4850(10) .042(6) Uiso ? ?
H2 .620(3) .5870(10) .4410(10) .053(7) Uiso ? ?
H4A .818(3) .7230(10) .293(2) .070(8) Uiso ? ?
H4B .848(3) .756(2) .370(2) .080(9) Uiso ? ?
H5 1.087(3) .688(2) .3370(10) .074(9) Uiso ? ?
H6A .894(4) .587(2) .274(2) .090(10) Uiso ? ?
H6B 1.075(4) .566(2) .306(2) .080(10) Uiso ? ?
H7A .784(3) .511(2) .3660(10) .070(8) Uiso ? ?
H7B .976(3) .492(2) .3900(10) .073(9) Uiso ? ?
H8A 1.258(4) .652(2) .432(2) .078(9) Uiso ? ?
H8B 1.174(4) .612(2) .498(2) .090(10) Uiso ? ?
H8C 1.195(4) .566(2) .425(2) .090(10) Uiso ? ?
H1' .770(3) .7250(10) .4950(10) .042(6) Uiso ? ?
H3' .501(4) .572(2) .5590(10) .079(9) Uiso ? ?
H4' .527(4) .519(2) .675(2) .100(10) Uiso ? ?
H5' .721(4) .559(2) .750(2) .090(10) Uiso ? ?
H6' .909(3) .653(2) .7150(10) .064(8) Uiso ? ?
H7' .897(3) .7050(10) .6070(10) .054(7) Uiso ? ?

loop_
_atom_type_symbol
_atom_type_description
_atom_type_scat_dispersion_real
_atom_type_scat_dispersion_imag
_atom_type_scat_source
C ? .017 .009 'International Tables Vol. IV, Table 2.2B'
H ? 0 0 'International Tables Vol. IV, Table 2.2B'
N ? .029 .018 'International Tables Vol. IV, Table 2.2B'
O ? .047 .032 'International Tables Vol. IV, Table 2.2B'

loop_
_geom_angle_atom_site_label_1
_geom_angle_atom_site_label_2
_geom_angle_atom_site_label_3
_geom_angle_site_symmetry_1
_geom_angle_site_symmetry_2
_geom_angle_site_symmetry_3
_geom_angle
_geom_angle_publ_flag
C2 C1 C7 . . . 110.2(2) yes
C2 C1 N . . . 109.4(2) yes
C2 C1 H1 . . . 110.0(10) ?
C7 C1 N . . . 105.1(2) yes
C7 C1 H1 . . . 111.0(10) ?
N C1 H1 . . . 111.0(10) ?
C1 C2 C3 . . . 109.1(2) yes
C1 C2 C1' . . . 112.8(2) yes
C1 C2 H2 . . . 111.0(10) ?
C3 C2 C1' . . . 110.5(2) yes
C3 C2 H2 . . . 105.0(10) ?
C1' C2 H2 . . . 108.0(10) ?
C2 C3 C4 . . . 115.3(2) yes
C2 C3 O2 . . . 121.7(2) yes
C4 C3 O2 . . . 123.0(2) yes
C3 C4 C5 . . . 110.4(2) yes
C3 C4 H4A . . . 109(2) ?
C3 C4 H4B . . . 108(2) ?
C5 C4 H4A . . . 112(2) ?
C5 C4 H4B . . . 108(2) ?
H4A C4 H4B . . . 109(2) ?
C4 C5 C6 . . . 111.0(3) yes
C4 C5 N . . . 107.8(2) yes
C4 C5 H5 . . . 112(2) ?
C6 C5 N . . . 105.4(2) yes
C6 C5 H5 . . . 114(2) ?
N C5 H5 . . . 107(2) ?
C5 C6 C7 . . . 104.0(2) yes
C5 C6 H6A . . . 109(2) ?
C5 C6 H6B . . . 106(2) ?
C7 C6 H6A . . . 114(2) ?
C7 C6 H6B . . . 111(2) ?
H6A C6 H6B . . . 113(3) ?
C1 C7 C6 . . . 103.9(2) yes
C1 C7 H7A . . . 108(2) ?
C1 C7 H7B . . . 108(2) ?
C6 C7 H7A . . . 114(2) ?
C6 C7 H7B . . . 110(2) ?
H7A C7 H7B . . . 112(2) ?
N C8 H8A . . . 109(2) ?
N C8 H8B . . . 105(2) ?
N C8 H8C . . . 113(2) ?
H8A C8 H8B . . . 108(3) ?
H8A C8 H8C . . . 110(3) ?
H8B C8 H8C . . . 111(3) ?
C2 C1' C2' . . . 113.1(2) yes
C2 C1' O1 . . . 106.5(2) yes
C2 C1' H1' . . . 107.0(10) ?
C2' C1' O1 . . . 111.1(2) yes
C2' C1' H1' . . . 112.0(10) ?
O1 C1' H1' . . . 107.0(10) ?
C1' C2' C3' . . . 120.6(2) yes
C1' C2' C7' . . . 120.3(2) yes
C3' C2' C7' . . . 119.0(2) yes
C2' C3' C4' . . . 120.2(3) yes
C2' C3' H3' . . . 120(2) ?
C4' C3' H3' . . . 120(2) ?
C3' C4' C5' . . . 120.1(3) yes
C3' C4' H4' . . . 123(2) ?
C5' C4' H4' . . . 117(2) ?
C4' C5' C6' . . . 120.4(3) yes
C4' C5' H5' . . . 119(2) ?
C6' C5' H5' . . . 121(2) ?
C5' C6' C7' . . . 119.8(3) yes
C5' C6' H6' . . . 125(2) ?
C7' C6' H6' . . . 115(2) ?
C2' C7' C6' . . . 120.6(3) yes
C2' C7' H7' . . . 121.0(10) ?
C6' C7' H7' . . . 119.0(10) ?
C1 N C5 . . . 101.0(2) yes
C1 N C8 . . . 111.0(2) yes
C5 N C8 . . . 112.4(2) yes
C1' O1 H1O . . . 107(2) ?

loop_
_geom_bond_atom_site_label_1
_geom_bond_atom_site_label_2
_geom_bond_site_symmetry_1
_geom_bond_site_symmetry_2
_geom_bond_distance
_geom_bond_publ_flag
C1 C2 . . 1.537(3) yes
C1 C7 . . 1.551(4) yes
C1 N . . 1.474(3) yes
C1 H1 . . .97(2) ?
C2 C3 . . 1.514(3) yes
C2 C1' . . 1.541(3) yes
C2 H2 . . 1.01(2) ?
C3 C4 . . 1.507(4) yes
C3 O2 . . 1.210(4) yes
C4 C5 . . 1.517(5) yes
C4 H4A . . .97(3) ?
C4 H4B . . .97(3) ?
C5 C6 . . 1.542(4) yes
C5 N . . 1.481(3) yes
C5 H5 . . .96(3) ?
C6 C7 . . 1.534(4) yes
C6 H6A . . 1.03(3) ?
C6 H6B . . .93(3) ?
C7 H7A . . 1.01(3) ?
C7 H7B . . .99(3) ?
C8 N . . 1.480(4) yes
C8 H8A . . .97(3) ?
C8 H8B . . .98(3) ?
C8 H8C . . .98(3) ?
C1' C2' . . 1.512(3) yes
C1' O1 . . 1.423(3) yes
C1' H1' . . 1.02(2) ?
C2' C3' . . 1.394(4) yes
C2' C7' . . 1.375(3) yes
C3' C4' . . 1.381(4) yes
C3' H3' . . 1.00(3) ?
C4' C5' . . 1.378(5) yes
C4' H4' . . .92(3) ?
C5' C6' . . 1.367(5) yes
C5' H5' . . .91(3) ?
C6' C7' . . 1.396(4) yes
C6' H6' . . .90(3) ?
C7' H7' . . .95(2) ?
O1 H1O . . .93(4) yes

loop_
_geom_contact_atom_site_label_1
_geom_contact_atom_site_label_2
_geom_contact_distance
_geom_contact_site_symmetry_1
_geom_contact_site_symmetry_2
_geom_contact_publ_flag
C1 C1 4.299(3) . 5_766 ?
C1 C3 2.485(4) . . ?
C1 C4 2.839(4) . . ?
C1 C5 2.281(4) . . ?
C1 C6 2.430(4) . . ?
C1 C7 4.438(4) . 5_766 ?
C1 C8 2.435(4) . . ?
C1 C8 4.194(4) . 5_766 ?
C1 C1' 2.565(3) . . ?
C1 C2' 3.074(3) . . ?
C1 C3' 3.741(4) . . ?
C1 C7' 3.708(3) . . ?
C1 O1 3.767(3) . . ?
C1 O1 3.846(3) . 3_566 ?
C1 O2 3.514(3) . . ?
C1 H1O 3.02(4) . 3_566 ?
C1 H1 3.50(2) . 5_766 ?
C1 H2 2.12(2) . . ?
C1 H4A 3.68(3) . . ?
C1 H4B 3.23(3) . . ?
C1 H5 3.11(3) . . ?
C1 H6A 3.14(3) . . ?
C1 H6B 3.02(3) . . ?
C1 H7A 2.10(3) . . ?
C1 H7B 2.08(3) . . ?
C1 H7B 3.69(3) . 5_766 ?
C1 H8A 3.27(3) . . ?
C1 H8B 3.73(3) . 5_766 ?
C1 H8B 2.66(3) . . ?
C1 H8C 2.60(3) . . ?
C1 H8C 3.76(3) . 5_766 ?
C1 H1' 2.77(2) . . ?
C1 H3' 3.83(3) . . ?
C1 H7' 3.76(2) . . ?
C2 C4 2.552(4) . . ?
C2 C5 2.871(4) . . ?
C2 C6 3.215(4) . . ?
C2 C7 2.533(4) . . ?
C2 C8 4.363(4) . 1_455 ?
C2 C8 3.772(4) . . ?
C2 C2' 2.548(3) . . ?
C2 C3' 3.146(4) . . ?
C2 C4' 4.437(4) . . ?
C2 C7' 3.600(3) . . ?
C2 N 2.459(3) . . ?
C2 O1 3.986(3) . 3_566 ?
C2 O1 2.376(3) . . ?
C2 O2 2.384(3) . . ?
C2 H1O 3.31(3) . 3_566 ?
C2 H1O 3.18(3) . . ?
C2 H1 2.07(2) . . ?
C2 H4A 3.35(3) . . ?
C2 H4B 2.84(3) . . ?
C2 H5 3.78(3) . . ?
C2 H6A 3.53(3) . . ?
C2 H6B 4.03(3) . . ?
C2 H7A 2.53(3) . . ?
C2 H7B 3.33(3) . . ?
C2 H8A 3.70(3) . 1_455 ?
C2 H8B 3.94(3) . . ?
C2 H1' 2.08(2) . . ?
C2 H3' 3.87(3) . 5_666 ?
C2 H3' 3.00(3) . . ?
C2 H4' 3.85(3) . 5_666 ?
C2 H7' 3.78(2) . . ?
C2 H7' 3.98(2) . 3_466 ?
C3 C5 2.483(4) . . ?
C3 C6 4.220(4) . 6_455 ?
C3 C6 2.906(5) . . ?
C3 C7 2.915(4) . . ?
C3 C8 4.310(4) . . ?
C3 C1' 2.511(3) . . ?
C3 C2' 3.873(3) . . ?
C3 C7' 4.165(4) . 3_466 ?
C3 N 2.870(3) . . ?
C3 O1 2.791(3) . . ?
C3 O1 4.328(3) . 3_566 ?
C3 H1O 3.64(3) . 3_566 ?
C3 H1O 3.58(3) . . ?
C3 H1 3.32(2) . . ?
C3 H2 2.03(2) . . ?
C3 H4A 2.04(3) . . ?
C3 H4B 2.02(3) . . ?
C3 H5 3.33(3) . . ?
C3 H5 3.99(3) . 6_455 ?
C3 H6A 2.83(3) . . ?
C3 H6A 3.87(3) . 6_455 ?
C3 H6B 3.86(3) . 6_455 ?
C3 H6B 3.81(3) . . ?
C3 H7A 2.85(3) . . ?
C3 H7B 3.88(3) . . ?
C3 H8A 3.69(3) . 1_455 ?
C3 H1' 2.68(2) . . ?
C3 H4' 3.78(3) . 5_666 ?
C3 H7' 3.27(2) . 3_466 ?
C4 C6 2.521(5) . . ?
C4 C7 3.204(4) . . ?
C4 C8 3.755(5) . . ?
C4 C1' 3.282(4) . . ?
C4 C2' 4.217(4) . 3_566 ?
C4 C3' 4.272(4) . 3_566 ?
C4 C6' 3.994(4) . 8_564 ?
C4 N 2.422(4) . . ?
C4 O1 3.785(4) . . ?
C4 O1 3.744(4) . 3_566 ?
C4 O2 3.910(4) . 6 ?
C4 O2 2.391(4) . . ?
C4 H1O 3.01(3) . 3_566 ?
C4 H1 3.76(2) . . ?
C4 H2 3.34(2) . . ?
C4 H5 3.95(3) . 6_455 ?
C4 H5 2.08(3) . . ?
C4 H6A 2.54(3) . . ?
C4 H6B 3.25(3) . . ?
C4 H7A 3.53(3) . . ?
C4 H8A 3.95(3) . . ?
C4 H1' 2.96(2) . . ?
C4 H6' 3.46(3) . 8_564 ?
C4 H7' 3.98(2) . 3_466 ?
C5 C7 2.425(4) . . ?
C5 C8 2.461(5) . . ?
C5 C1' 3.770(4) . . ?
C5 C1' 4.205(4) . 3_566 ?
C5 C2' 4.049(4) . 3_566 ?
C5 C7' 4.041(4) . 3_566 ?
C5 O1 3.667(3) . 3_566 ?
C5 O2 3.508(4) . . ?
C5 O2 3.602(3) . 6 ?
C5 H1O 2.77(3) . 3_566 ?
C5 H1 3.14(2) . . ?
C5 H2 3.68(2) . . ?
C5 H4A 3.97(3) . 6 ?
C5 H4A 2.09(3) . . ?
C5 H4B 2.04(3) . . ?
C5 H6A 2.12(3) . . ?
C5 H6B 2.01(3) . . ?
C5 H7A 3.13(3) . . ?
C5 H7B 3.05(3) . . ?
C5 H8A 2.66(3) . . ?
C5 H8B 3.26(3) . . ?
C5 H8C 2.74(3) . . ?
C5 H1' 3.44(2) . . ?
C6 C8 3.006(5) . . ?
C6 C4' 3.882(5) . 2_664 ?
C6 C4' 4.275(5) . 5_766 ?
C6 C5' 3.845(5) . 2_664 ?
C6 C5' 3.833(5) . 5_766 ?
C6 C6' 4.151(5) . 5_766 ?
C6 N 2.405(4) . . ?
C6 O2 3.318(4) . 6 ?
C6 O2 3.638(5) . . ?
C6 H1 3.23(2) . . ?
C6 H2 3.68(2) . . ?
C6 H4A 2.80(3) . . ?
C6 H4B 3.34(3) . . ?
C6 H5 2.12(3) . . ?
C6 H6A 3.86(3) . 6 ?
C6 H6B 3.97(3) . 6_455 ?
C6 H7A 2.16(3) . . ?
C6 H7B 2.08(3) . . ?
C6 H8A 3.42(3) . . ?
C6 H8B 3.83(3) . . ?
C6 H8C 2.75(3) . . ?
C6 H4' 3.22(3) . 2_664 ?
C6 H5' 3.18(3) . 2_664 ?
C6 H5' 3.75(3) . 5_766 ?
C7 C8 2.986(5) . . ?
C7 C8 4.269(5) . 5_766 ?
C7 C1' 3.925(4) . . ?
C7 C4' 4.430(5) . 5_766 ?
C7 C4' 4.393(4) . 2_664 ?
C7 C4' 4.367(5) . 5_666 ?
C7 C5' 3.892(4) . 2_664 ?
C7 C5' 4.019(5) . 5_766 ?
C7 C6' 3.891(4) . 5_766 ?
C7 C7' 4.206(4) . 5_766 ?
C7 N 2.402(3) . . ?
C7 O2 3.650(4) . . ?
C7 H1 3.52(2) . 5_766 ?
C7 H1 2.10(2) . . ?
C7 H2 2.73(2) . . ?
C7 H4A 3.75(3) . . ?
C7 H4B 3.93(3) . . ?
C7 H5 3.22(3) . . ?
C7 H6A 2.17(3) . . ?
C7 H6B 2.06(3) . . ?
C7 H8A 3.75(3) . . ?
C7 H8B 3.52(3) . 5_766 ?
C7 H8B 3.50(3) . . ?
C7 H8C 2.65(3) . . ?
C7 H3' 3.90(3) . 5_666 ?
C7 H4' 3.69(3) . 5_666 ?
C7 H4' 3.97(3) . 2_664 ?
C7 H5' 3.04(3) . 2_664 ?
C7 H6' 4.00(3) . 5_766 ?
C8 C1' 3.661(4) . 3_566 ?
C8 C1' 4.264(4) . . ?
C8 C1' 4.438(4) . 1_655 ?
C8 C2' 4.205(4) . 3_566 ?
C8 C3' 4.384(4) . 1_655 ?
C8 C3' 4.138(5) . 5_766 ?
C8 C4' 4.057(5) . 5_766 ?
C8 C7' 4.155(5) . 3_566 ?
C8 O1 3.381(4) . 3_566 ?
C8 O1 3.470(4) . 1_655 ?
C8 O2 3.851(4) . 1_655 ?
C8 H1O 2.62(4) . 3_566 ?
C8 H1O 4.01(3) . 1_655 ?
C8 H1 2.55(2) . . ?
C8 H1 3.43(2) . 5_766 ?
C8 H2 3.66(2) . 1_655 ?
C8 H4B 3.89(3) . . ?
C8 H5 2.53(3) . . ?
C8 H6A 4.01(3) . . ?
C8 H6B 2.91(3) . . ?
C8 H7A 3.97(3) . . ?
C8 H7B 2.90(3) . . ?
C8 H7B 3.82(3) . 5_766 ?
C8 H1' 3.09(2) . 3_566 ?
C8 H1' 3.91(2) . . ?
C8 H3' 3.49(3) . 1_655 ?
C8 H7' 3.76(2) . 3_566 ?
C1' C3' 2.526(4) . . ?
C1' C4' 3.795(4) . . ?
C1' C5' 4.285(4) . . ?
C1' C6' 3.794(4) . . ?
C1' C7' 2.506(3) . . ?
C1' N 3.570(3) . 3_466 ?
C1' N 3.032(3) . . ?
C1' O1 3.293(3) . 3_566 ?
C1' O2 3.298(3) . . ?
C1' H1O 2.95(3) . 3_566 ?
C1' H1O 1.91(3) . . ?
C1' H1 2.74(2) . . ?
C1' H2 2.09(2) . . ?
C1' H4B 3.83(3) . 3_466 ?
C1' H4B 3.09(3) . . ?
C1' H5 3.89(3) . 3_466 ?
C1' H7A 4.03(3) . . ?
C1' H8A 3.20(3) . 3_466 ?
C1' H8A 3.75(3) . 1_455 ?
C1' H8B 3.59(3) . 3_466 ?
C1' H1' 3.74(2) . 3_466 ?
C1' H3' 2.70(3) . . ?
C1' H7' 3.67(2) . 3_466 ?
C1' H7' 2.67(2) . . ?
C2' C4' 2.406(4) . . ?
C2' C5' 2.773(4) . . ?
C2' C6' 2.406(4) . . ?
C2' N 3.711(3) . . ?
C2' N 3.962(3) . 3_466 ?
C2' O1 2.421(3) . . ?
C2' O1 3.804(3) . 3_566 ?
C2' H1O 3.61(3) . 3_566 ?
C2' H1O 2.61(3) . . ?
C2' H1 2.73(2) . . ?
C2' H2 2.77(2) . . ?
C2' H4B 3.51(3) . 3_466 ?
C2' H5 3.50(3) . 3_466 ?
C2' H7B 3.64(3) . 5_766 ?
C2' H8A 3.58(3) . 3_466 ?
C2' H8C 3.79(3) . 5_766 ?
C2' H1' 2.11(2) . . ?
C2' H3' 2.08(3) . . ?
C2' H4' 3.25(3) . . ?
C2' H5' 3.68(3) . . ?
C2' H6' 3.18(3) . . ?
C2' H7' 2.03(2) . . ?
C3' C5' 2.391(4) . . ?
C3' C6' 2.761(4) . . ?
C3' C7' 2.387(4) . . ?
C3' O1 2.989(3) . . ?
C3' H1O 3.27(4) . . ?
C3' H1 3.27(2) . . ?
C3' H2 2.88(2) . . ?
C3' H2 3.57(2) . 5_666 ?
C3' H4B 3.43(3) . 3_466 ?
C3' H7A 3.57(3) . 5_666 ?
C3' H7B 3.83(3) . 5_766 ?
C3' H8B 3.83(3) . 1_455 ?
C3' H8C 3.24(3) . 5_766 ?
C3' H1' 3.37(2) . . ?
C3' H4' 2.03(3) . . ?
C3' H5' 3.20(3) . . ?
C3' H6' 3.66(3) . . ?
C3' H7' 3.25(2) . . ?
C4' C5' 4.026(5) . 6_456 ?
C4' C6' 3.902(5) . 6_456 ?
C4' C6' 2.381(5) . . ?
C4' C7' 2.756(4) . . ?
C4' O1 4.279(4) . . ?
C4' O2 4.039(5) . 5_666 ?
C4' H2 3.61(2) . 5_666 ?
C4' H4B 3.92(3) . 3_466 ?
C4' H6A 3.31(3) . 2_665 ?
C4' H6B 3.46(3) . 5_766 ?
C4' H6B 3.77(3) . 2_665 ?
C4' H7A 3.36(3) . 5_666 ?
C4' H7B 3.67(3) . 5_766 ?
C4' H8C 3.14(3) . 5_766 ?
C4' H3' 2.07(3) . . ?
C4' H5' 3.51(3) . 6_456 ?
C4' H5' 1.99(3) . . ?
C4' H6' 3.22(3) . . ?
C4' H6' 3.30(3) . 6_456 ?
C4' H7' 3.70(2) . . ?
C5' C5' 4.384(5) . 6_556 ?
C5' C5' 4.384(5) . 6_456 ?
C5' C6' 3.879(5) . 6_456 ?
C5' C7' 2.390(4) . . ?
C5' H4A 3.91(3) . 8_565 ?
C5' H6A 3.31(3) . 2_665 ?
C5' H6B 3.96(3) . 2_665 ?
C5' H6B 3.07(3) . 5_766 ?
C5' H7A 3.41(3) . 2_665 ?
C5' H7B 4.02(3) . 2_665 ?
C5' H7B 3.33(3) . 5_766 ?
C5' H8C 3.63(3) . 5_766 ?
C5' H3' 3.29(3) . . ?
C5' H4' 1.98(3) . . ?
C5' H4' 3.54(3) . 6_556 ?
C5' H6' 2.02(3) . . ?
C5' H6' 3.18(3) . 6_456 ?
C5' H7' 3.24(2) . . ?
C6' O2 4.028(4) . 3_566 ?
C6' H4A 3.19(3) . 8_565 ?
C6' H4B 3.94(3) . 8_565 ?
C6' H5 3.68(3) . 3_466 ?
C6' H6B 3.62(3) . 5_766 ?
C6' H7B 3.11(3) . 5_766 ?
C6' H1' 3.98(2) . . ?
C6' H3' 3.76(3) . . ?
C6' H4' 3.69(3) . 6_556 ?
C6' H4' 3.19(3) . . ?
C6' H5' 3.66(3) . 6_556 ?
C6' H5' 1.99(3) . . ?
C6' H6' 3.88(3) . 6_456 ?
C6' H7' 2.03(2) . . ?
C7' N 4.208(3) . 3_466 ?
C7' N 3.952(3) . . ?
C7' O1 3.380(3) . 3_566 ?
C7' O1 3.492(3) . . ?
C7' O2 3.646(4) . 3_566 ?
C7' H1O 3.43(3) . 3_566 ?
C7' H1O 3.41(3) . . ?
C7' H1 3.22(2) . . ?
C7' H2 4.00(2) . . ?
C7' H4A 3.79(3) . 8_565 ?
C7' H5 3.25(3) . 3_466 ?
C7' H7B 3.27(3) . 5_766 ?
C7' H8A 3.33(3) . 3_466 ?
C7' H8B 3.83(3) . . ?
C7' H1' 2.59(2) . . ?
C7' H3' 3.29(3) . . ?
C7' H4' 3.68(3) . . ?
C7' H5' 3.22(3) . . ?
C7' H6' 1.96(3) . . ?
N O1 2.842(3) . 3_566 ?
N O1 4.269(3) . . ?
N O2 4.057(3) . . ?
N H1O 1.93(4) . 3_566 ?
N H1 2.03(2) . . ?
N H2 3.34(2) . . ?
N H4A 3.28(3) . . ?
N H4B 2.57(3) . . ?
N H5 1.99(3) . . ?
N H6A 3.24(3) . . ?
N H6B 2.77(3) . . ?
N H7A 3.22(3) . . ?
N H7B 2.81(3) . . ?
N H8A 2.02(3) . . ?
N H8B 1.97(3) . . ?
N H8C 2.07(3) . . ?
N H1' 3.40(2) . 3_566 ?
N H1' 2.70(2) . . ?
N H7' 3.64(2) . . ?
O1 O1 4.241(2) . 3_466 ?
O1 O1 4.241(2) . 3_566 ?
O1 O2 3.092(3) . . ?
O1 H2 2.57(2) . . ?
O1 H4B 3.04(3) . 3_466 ?
O1 H4B 3.55(3) . . ?
O1 H5 3.68(3) . 3_466 ?
O1 H8A 3.30(3) . 3_466 ?
O1 H8A 2.70(3) . 1_455 ?
O1 H8B 3.24(3) . 3_466 ?
O1 H8B 3.39(3) . 1_455 ?
O1 H8C 3.97(3) . 1_455 ?
O1 H1' 2.34(2) . 3_466 ?
O1 H1' 1.98(2) . . ?
O1 H3' 2.85(3) . . ?
O1 H7' 3.72(2) . . ?
O1 H7' 2.54(2) . 3_466 ?
O2 H1O 3.91(3) . . ?
O2 H2 2.43(2) . . ?
O2 H4A 2.49(3) . . ?
O2 H4A 3.30(3) . 6_455 ?
O2 H4B 2.92(3) . . ?
O2 H5 3.31(3) . 6_455 ?
O2 H5 3.86(3) . 1_455 ?
O2 H6A 2.82(3) . 6_455 ?
O2 H6A 3.25(3) . . ?
O2 H6B 3.18(3) . 6_455 ?
O2 H7A 3.28(3) . . ?
O2 H8A 3.05(3) . 1_455 ?
O2 H8C 3.80(3) . 1_455 ?
O2 H1' 3.63(2) . . ?
O2 H4' 3.26(3) . 5_666 ?
O2 H6' 3.58(3) . 3_466 ?
O2 H7' 2.87(2) . 3_466 ?
H1O H1 3.33(4) . 3_466 ?
H1O H2 3.45(4) . . ?
H1O H4B 2.47(4) . 3_466 ?
H1O H5 2.87(4) . 3_466 ?
H1O H8A 3.29(5) . 1_455 ?
H1O H8A 2.64(5) . 3_466 ?
H1O H8B 2.65(5) . 3_466 ?
H1O H8C 3.56(5) . 3_466 ?
H1O H1' 2.08(4) . 3_466 ?
H1O H1' 2.17(4) . . ?
H1O H3' 3.32(5) . . ?
H1O H7' 3.57(4) . . ?
H1O H7' 2.74(4) . 3_466 ?
H1 H1 2.82(3) . 5_766 ?
H1 H2 2.43(3) . . ?
H1 H7A 2.58(3) . . ?
H1 H7B 2.75(3) . 5_766 ?
H1 H7B 2.27(3) . . ?
H1 H8A 3.48(4) . . ?
H1 H8B 3.13(4) . 5_766 ?
H1 H8B 2.44(4) . . ?
H1 H8C 2.68(4) . . ?
H1 H8C 2.91(4) . 5_766 ?
H1 H1' 3.04(3) . . ?
H1 H3' 3.51(4) . . ?
H1 H7' 3.41(3) . . ?
H2 H7A 2.36(4) . . ?
H2 H7B 3.47(4) . . ?
H2 H8A 3.16(4) . 1_455 ?
H2 H8C 3.48(4) . 1_455 ?
H2 H1' 2.90(3) . . ?
H2 H3' 2.45(4) . . ?
H2 H3' 2.95(4) . 5_666 ?
H2 H4' 3.11(4) . 5_666 ?
H4A H4B 1.58(4) . . ?
H4A H5 2.42(4) . . ?
H4A H5 3.15(4) . 6_455 ?
H4A H6A 2.49(4) . . ?
H4A H6B 3.46(4) . . ?
H4A H6' 2.74(4) . 8_564 ?
H4B H5 2.36(4) . . ?
H4B H6A 3.48(4) . . ?
H4B H1' 2.52(4) . . ?
H4B H3' 3.54(4) . 3_566 ?
H4B H6' 3.38(4) . 8_564 ?
H5 H6A 2.65(4) . . ?
H5 H6B 2.22(4) . . ?
H5 H8A 2.35(4) . . ?
H5 H8B 3.40(4) . . ?
H5 H8C 2.85(4) . . ?
H5 H7' 3.31(4) . 3_566 ?
H6A H6B 1.63(4) . . ?
H6A H6B 3.02(4) . 6_455 ?
H6A H7A 2.37(4) . . ?
H6A H7B 2.83(4) . . ?
H6A H4' 2.71(5) . 2_664 ?
H6A H5' 2.75(4) . 2_664 ?
H6B H7A 2.80(4) . . ?
H6B H7B 2.20(4) . . ?
H6B H8A 3.19(4) . . ?
H6B H8C 2.45(4) . . ?
H6B H4' 3.57(5) . 5_766 ?
H6B H4' 3.00(4) . 2_664 ?
H6B H5' 2.94(4) . 5_766 ?
H6B H5' 3.42(4) . 2_664 ?
H7A H7B 1.66(4) . . ?
H7A H8B 3.37(4) . 5_766 ?
H7A H3' 3.06(4) . 5_666 ?
H7A H4' 2.69(4) . 5_666 ?
H7A H5' 2.51(4) . 2_664 ?
H7B H8B 3.05(4) . 5_766 ?
H7B H8B 3.34(4) . . ?
H7B H8C 2.29(4) . . ?
H7B H5' 3.22(4) . 2_664 ?
H7B H6' 3.35(4) . 5_766 ?
H7B H7' 3.61(4) . 5_766 ?
H8A H8B 1.58(4) . . ?
H8A H8C 1.60(5) . . ?
H8A H1' 2.54(4) . 3_566 ?
H8A H3' 3.42(4) . 1_655 ?
H8A H7' 2.84(4) . 3_566 ?
H8B H8C 1.61(4) . . ?
H8B H1' 2.95(4) . 3_566 ?
H8B H3' 2.98(4) . 1_655 ?
H8B H7' 3.46(4) . . ?
H8C H3' 3.55(4) . 1_655 ?
H8C H3' 3.46(4) . 5_766 ?
H8C H4' 3.29(5) . 5_766 ?
H1' H7' 2.38(3) . . ?
H3' H3' 3.37(4) . 5_666 ?
H3' H4' 2.38(4) . . ?
H4' H5' 2.24(5) . . ?
H4' H5' 2.94(5) . 6_456 ?
H4' H6' 3.28(4) . 6_456 ?
H5' H6' 2.34(4) . . ?
H5' H6' 3.09(4) . 6_456 ?
H6' H7' 2.24(4) . . ?

loop_
_geom_torsion_atom_site_label_1
_geom_torsion_atom_site_label_2
_geom_torsion_atom_site_label_3
_geom_torsion_atom_site_label_4
_geom_torsion_site_symmetry_1
_geom_torsion_site_symmetry_2
_geom_torsion_site_symmetry_3
_geom_torsion_site_symmetry_4
_geom_torsion
_geom_torsion_publ_flag
C7 C1 C2 C3 . . . . -57.1(2) ?
C7 C1 C2 C1' . . . . 179.7(2) ?
C7 C1 C2 H2 . . . . 58.0(10) ?
N C1 C2 C3 . . . . 58.0(2) ?
N C1 C2 C1' . . . . -65.3(2) ?
N C1 C2 H2 . . . . 173.0(10) ?
H1 C1 C2 C3 . . . . -180.0(10) ?
H1 C1 C2 C1' . . . . 57.0(10) ?
H1 C1 C2 H2 . . . . -65(2) ?
C2 C1 C7 C6 . . . . 90.4(3) ?
C2 C1 C7 H7A . . . . -32(2) ?
C2 C1 C7 H7B . . . . -153(2) ?
N C1 C7 C6 . . . . -27.4(3) ?
N C1 C7 H7A . . . . -149(2) ?
N C1 C7 H7B . . . . 89(2) ?
H1 C1 C7 C6 . . . . -148.0(10) ?
H1 C1 C7 H7A . . . . 90(2) ?
H1 C1 C7 H7B . . . . -31(2) ?
C2 C1 N C5 . . . . -74.6(2) ?
C2 C1 N C8 . . . . 166.1(2) ?
C7 C1 N C5 . . . . 43.8(2) ?
C7 C1 N C8 . . . . -75.6(3) ?
H1 C1 N C5 . . . . 164.0(10) ?
H1 C1 N C8 . . . . 45.0(10) ?
C1 C2 C3 C4 . . . . -41.1(3) ?
C1 C2 C3 O2 . . . . 135.8(3) ?
C1' C2 C3 C4 . . . . 83.5(3) ?
C1' C2 C3 O2 . . . . -99.6(3) ?
H2 C2 C3 C4 . . . . -160.0(10) ?
H2 C2 C3 O2 . . . . 17.0(10) ?
C1 C2 C1' C2' . . . . -60.3(2) ?
C1 C2 C1' O1 . . . . 177.5(2) ?
C1 C2 C1' H1' . . . . 63.0(10) ?
C3 C2 C1' C2' . . . . 177.3(2) ?
C3 C2 C1' O1 . . . . 55.1(2) ?
C3 C2 C1' H1' . . . . -59.0(10) ?
H2 C2 C1' C2' . . . . 63.0(10) ?
H2 C2 C1' O1 . . . . -60.0(10) ?
H2 C2 C1' H1' . . . . -174(2) ?
C2 C3 C4 C5 . . . . 43.1(3) ?
C2 C3 C4 H4A . . . . 167(2) ?
C2 C3 C4 H4B . . . . -75(2) ?
O2 C3 C4 C5 . . . . -133.9(3) ?
O2 C3 C4 H4A . . . . -10(2) ?
O2 C3 C4 H4B . . . . 108(2) ?
C3 C4 C5 C6 . . . . 54.6(3) ?
C3 C4 C5 N . . . . -60.4(3) ?
C3 C4 C5 H5 . . . . -177(2) ?
H4A C4 C5 C6 . . . . -67(2) ?
H4A C4 C5 N . . . . 178(2) ?
H4A C4 C5 H5 . . . . 61(2) ?
H4B C4 C5 C6 . . . . 172(2) ?
H4B C4 C5 N . . . . 57(2) ?
H4B C4 C5 H5 . . . . -60(3) ?
C4 C5 C6 C7 . . . . -90.0(3) ?
C4 C5 C6 H6A . . . . 31(2) ?
C4 C5 C6 H6B . . . . 153(2) ?
N C5 C6 C7 . . . . 26.4(3) ?
N C5 C6 H6A . . . . 148(2) ?
N C5 C6 H6B . . . . -91(2) ?
H5 C5 C6 C7 . . . . 143(2) ?
H5 C5 C6 H6A . . . . -96(3) ?
H5 C5 C6 H6B . . . . 26(3) ?
C4 C5 N C1 . . . . 75.1(2) ?
C4 C5 N C8 . . . . -166.6(2) ?
C6 C5 N C1 . . . . -43.6(3) ?
C6 C5 N C8 . . . . 74.8(3) ?
H5 C5 N C1 . . . . -165(2) ?
H5 C5 N C8 . . . . -46(2) ?
C5 C6 C7 C1 . . . . .5(3) ?
C5 C6 C7 H7A . . . . 118(2) ?
C5 C6 C7 H7B . . . . -115(2) ?
H6A C6 C7 C1 . . . . -118(2) ?
H6A C6 C7 H7A . . . . 0(3) ?
H6A C6 C7 H7B . . . . 127(3) ?
H6B C6 C7 C1 . . . . 114(2) ?
H6B C6 C7 H7A . . . . -128(3) ?
H6B C6 C7 H7B . . . . -1(3) ?
H8A C8 N C1 . . . . 172(2) ?
H8A C8 N C5 . . . . 60(2) ?
H8B C8 N C1 . . . . -72(2) ?
H8B C8 N C5 . . . . 176(2) ?
H8C C8 N C1 . . . . 49(2) ?
H8C C8 N C5 . . . . -64(2) ?
C2 C1' C2' C3' . . . . -62.9(3) ?
C2 C1' C2' C7' . . . . 119.1(2) ?
O1 C1' C2' C3' . . . . 56.8(3) ?
O1 C1' C2' C7' . . . . -121.2(2) ?
H1' C1' C2' C3' . . . . 176.0(10) ?
H1' C1' C2' C7' . . . . -2.0(10) ?
C2 C1' O1 H1O . . . . -169(2) ?
C2' C1' O1 H1O . . . . 67(2) ?
H1' C1' O1 H1O . . . . -55(3) ?
C1' C2' C3' C4' . . . . -178.4(3) ?
C1' C2' C3' H3' . . . . 2(2) ?
C7' C2' C3' C4' . . . . -.3(4) ?
C7' C2' C3' H3' . . . . 180(2) ?
C1' C2' C7' C6' . . . . 177.5(2) ?
C1' C2' C7' H7' . . . . -4(2) ?
C3' C2' C7' C6' . . . . -.5(4) ?
C3' C2' C7' H7' . . . . 178(2) ?
C2' C3' C4' C5' . . . . 1.2(5) ?
C2' C3' C4' H4' . . . . 179(3) ?
H3' C3' C4' C5' . . . . -179(2) ?
H3' C3' C4' H4' . . . . -1(3) ?
C3' C4' C5' C6' . . . . -1.2(5) ?
C3' C4' C5' H5' . . . . 178(2) ?
H4' C4' C5' C6' . . . . -179(2) ?
H4' C4' C5' H5' . . . . 0(3) ?
C4' C5' C6' C7' . . . . .3(5) ?
C4' C5' C6' H6' . . . . -178(2) ?
H5' C5' C6' C7' . . . . -179(2) ?
H5' C5' C6' H6' . . . . 3(3) ?
C5' C6' C7' C2' . . . . .5(5) ?
C5' C6' C7' H7' . . . . -178(2) ?
H6' C6' C7' C2' . . . . 179(2) ?
H6' C6' C7' H7' . . . . 0(3) ?
